data_7125017
loop_
_publ_author_name
'Meyer, Andreas Uwe'
'Berger, Anna Lucia'
'K\"onig, Burkhard'

_publ_section_title
;
 Metal-free C-H sulfonamidation of pyrroles by visible light photoredox
 catalysis.
;
_journal_issue 72
_journal_name_full 'Chemical communications (Cambridge, England)'
_journal_page_first 10918
_journal_page_last 10921
_journal_paper_doi 10.1039/c6cc06111g
_journal_volume 52
_journal_year 2016
_chemical_formula_moiety 'C15 H20 N2 O2 S'
_chemical_formula_sum 'C15 H20 N2 O2 S'
_chemical_formula_weight 292.39
_space_group_crystal_system triclinic
_space_group_IT_number 2
_space_group_name_Hall '-P 1'
_space_group_name_H-M_alt 'P -1'
_atom_sites_solution_hydrogens geom
_atom_sites_solution_primary direct
_audit_creation_date 2016-06-22
_audit_creation_method
;
Olex2 1.2-alpha
(compiled 2016.02.24 svn.r3266 for OlexSys, GUI svn.r5155)
;
_audit_update_record
;
2016-07-21 deposited with the CCDC.
2016-08-12 downloaded from the CCDC.
;
_cell_angle_alpha 98.630(2)
_cell_angle_beta 96.960(3)
_cell_angle_gamma 92.679(3)
_cell_formula_units_Z 2
_cell_length_a 6.2192(2)
_cell_length_b 9.1506(2)
_cell_length_c 13.4968(3)
_cell_measurement_reflns_used 6786
_cell_measurement_temperature 123.01(10)
_cell_measurement_theta_max 73.3320
_cell_measurement_theta_min 5.4570
_cell_volume 752.15(3)
_computing_cell_refinement 'CrysAlisPro 1.171.38.42b (Rigaku OD, 2015)'
_computing_data_collection 'CrysAlisPro 1.171.38.42b (Rigaku OD, 2015)'
_computing_data_reduction 'CrysAlisPro 1.171.38.42b (Rigaku OD, 2015)'
_computing_molecular_graphics 'Olex2 (Dolomanov et al., 2009)'
_computing_publication_material 'Olex2 (Dolomanov et al., 2009)'
_computing_structure_refinement 'ShelXL (Sheldrick, 2015)'
_computing_structure_solution 'ShelXT (Sheldrick, 2015)'
_diffrn_ambient_environment N~2~
_diffrn_ambient_temperature 123.01(10)
_diffrn_detector 'CCD plate'
_diffrn_detector_area_resol_mean 5.1773
_diffrn_detector_type Atlas
_diffrn_measured_fraction_theta_full 0.994
_diffrn_measured_fraction_theta_max 0.968
_diffrn_measurement_details
;
List of Runs (angles in degrees, time in seconds):

  # Type    Start    End  Width  t~exp~   \w     \q     \k     \f   Frames
#--------------------------------------------------------------------------
  1  \w   -115.00 -11.00   1.00    1.00    --  -40.71 -57.00-150.00  104
  2  \w    -70.00  33.00   1.00    1.00    --  -40.71  57.00   0.00  103
  3  \w    -20.00  83.00   1.00    1.00    --   40.71 -99.00 120.00  103
  4  \w     32.00  77.00   1.00    2.00    --  106.98 -45.00  60.00   45
  5  \w     32.00  77.00   1.00    2.00    --  106.98 -45.00 -30.00   45
  6  \w     76.00 158.00   1.00    2.00    --  106.98  30.00-180.00   82
  7  \w     32.00 121.00   1.00    2.00    --  106.98-125.00-120.00   89
  8  \w     23.00 109.00   1.00    2.00    --  106.98 -94.00 -30.00   86
  9  \w     23.00 109.00   1.00    2.00    --  106.98 -94.00  60.00   86
 10  \w     23.00 109.00   1.00    2.00    --  106.98 -94.00 -90.00   86
 11  \w     46.00 158.00   1.00    2.00    --  106.98  15.00 -60.00  112
 12  \w     29.00  69.00   1.00    2.00    --  106.98 -30.00 -60.00   40
 13  \w     23.00 109.00   1.00    2.00    --  106.98 -94.00 150.00   86
 14  \w     29.00  69.00   1.00    2.00    --  106.98 -30.00  30.00   40
 15  \w     29.00  69.00   1.00    2.00    --  106.98 -30.00 -90.00   40
 16  \w     29.00  69.00   1.00    2.00    --  106.98 -30.00   0.00   40
 17  \w    -67.00  35.00   1.00    1.00    --  -40.71  37.00 -90.00  102
 18  \w   -119.00  -7.00   1.00    1.00    --  -40.71 -77.00 -30.00  112
 19  \w   -115.00 -11.00   1.00    1.00    --  -40.71 -57.00  30.00  104
 20  \w   -115.00 -11.00   1.00    1.00    --  -40.71 -57.00 120.00  104
 21  \w     77.00 158.00   1.00    2.00    --  106.98  61.00  90.00   81
 22  \w     73.00 158.00   1.00    2.00    --  106.98  77.00 -60.00   85
 23  \w     46.00 158.00   1.00    2.00    --  106.98  15.00  60.00  112
 24  \w     73.00 158.00   1.00    2.00    --  106.98  77.00   0.00   85
 25  \w     73.00 158.00   1.00    2.00    --  106.98  77.00-180.00   85
 26  \w     77.00 113.00   1.00    2.00    --  106.98  61.00 120.00   36
 27  \w     77.00 158.00   1.00    2.00    --  106.98  61.00  60.00   81
;
_diffrn_measurement_device 'four-circle diffractometer'
_diffrn_measurement_device_type 'SuperNova, Single source at offset, Atlas'
_diffrn_measurement_method '\w scans'
_diffrn_orient_matrix_type 'CrysAlisPro convention (1999,Acta A55,543-557)'
_diffrn_orient_matrix_UB_11 0.0398002000
_diffrn_orient_matrix_UB_12 -0.1662747000
_diffrn_orient_matrix_UB_13 -0.0172522000
_diffrn_orient_matrix_UB_21 0.0097122000
_diffrn_orient_matrix_UB_22 0.0053684000
_diffrn_orient_matrix_UB_23 -0.1129205000
_diffrn_orient_matrix_UB_31 0.2467190000
_diffrn_orient_matrix_UB_32 0.0380544000
_diffrn_orient_matrix_UB_33 0.0225482000
_diffrn_radiation_monochromator mirror
_diffrn_radiation_probe x-ray
_diffrn_radiation_type CuK\a
_diffrn_radiation_wavelength 1.54184
_diffrn_reflns_av_R_equivalents 0.0134
_diffrn_reflns_av_unetI/netI 0.0118
_diffrn_reflns_Laue_measured_fraction_full 0.994
_diffrn_reflns_Laue_measured_fraction_max 0.968
_diffrn_reflns_limit_h_max 7
_diffrn_reflns_limit_h_min -7
_diffrn_reflns_limit_k_max 11
_diffrn_reflns_limit_k_min -11
_diffrn_reflns_limit_l_max 16
_diffrn_reflns_limit_l_min -16
_diffrn_reflns_number 9320
_diffrn_reflns_point_group_measured_fraction_full 0.994
_diffrn_reflns_point_group_measured_fraction_max 0.968
_diffrn_reflns_theta_full 67.500
_diffrn_reflns_theta_max 73.448
_diffrn_reflns_theta_min 3.340
_diffrn_source 'micro-focus sealed X-ray tube'
_diffrn_source_type 'SuperNova (Cu) X-ray Source'
_exptl_absorpt_coefficient_mu 1.937
_exptl_absorpt_correction_T_max 0.875
_exptl_absorpt_correction_T_min 0.839
_exptl_absorpt_correction_type gaussian
_exptl_absorpt_process_details
;
CrysAlisPro 1.171.38.42b (Rigaku Oxford Diffraction, 2015)
Numerical absorption correction based on gaussian integration over
			a multifaceted crystal model
Empirical absorption correction using spherical harmonics,
 implemented in SCALE3 ABSPACK scaling algorithm.
;
_exptl_crystal_colour 'clear colourless'
_exptl_crystal_density_diffrn 1.291
_exptl_crystal_description prism
_exptl_crystal_F_000 312
_exptl_crystal_size_max 0.237
_exptl_crystal_size_mid 0.188
_exptl_crystal_size_min 0.188
_refine_diff_density_max 0.288
_refine_diff_density_min -0.364
_refine_diff_density_rms 0.041
_refine_ls_extinction_method none
_refine_ls_goodness_of_fit_ref 1.052
_refine_ls_hydrogen_treatment constr
_refine_ls_matrix_type full
_refine_ls_number_parameters 183
_refine_ls_number_reflns 2944
_refine_ls_number_restraints 0
_refine_ls_restrained_S_all 1.052
_refine_ls_R_factor_all 0.0307
_refine_ls_R_factor_gt 0.0299
_refine_ls_shift/su_max 0.001
_refine_ls_shift/su_mean 0.000
_refine_ls_structure_factor_coef Fsqd
_refine_ls_weighting_details 'w=1/[\s^2^(Fo^2^)+(0.0348P)^2^+0.3698P] where P=(Fo^2^+2Fc^2^)/3'
_refine_ls_weighting_scheme calc
_refine_ls_wR_factor_gt 0.0757
_refine_ls_wR_factor_ref 0.0764
_reflns_Friedel_coverage 0.000
_reflns_number_gt 2853
_reflns_number_total 2944
_reflns_threshold_expression 'I > 2\s(I)'
_cod_data_source_file c6cc06111g2.cif
_cod_data_source_block p093
_cod_original_cell_volume 752.15(4)
_cod_database_code 7125017
_chemical_oxdiff_formula 'C15 H20 N2 O2 S'
_chemical_oxdiff_usercomment 'Meyer_Koenig_AM-1267 (AM-III-019),F.1.2'
_shelx_space_group_comment
;
The symmetry employed for this shelxl refinement is uniquely defined
by the following loop, which should always be used as a source of
symmetry information in preference to the above space-group names.
They are only intended as comments.
;
_reflns_odcompleteness_completeness 99.44
_reflns_odcompleteness_iscentric 1
_reflns_odcompleteness_theta 66.97
_olex2_refinement_description
;
1. Fixed Uiso
 At 1.2 times of:
  All C(H) groups, All C(H,H) groups
 At 1.5 times of:
  All C(H,H,H) groups
2.a Secondary CH2 refined with riding coordinates:
 C2(H2A,H2B), C3(H3A,H3B), C9(H9A,H9B)
2.b Aromatic/amide H refined with riding coordinates:
 C5(H5), C11(H11), C6(H6), C7(H7), C15(H15), C12(H12), C13(H13), C14(H14)
2.c Idealised Me refined as rotating group:
 C8(H8A,H8B,H8C), C1(H1A,H1B,H1C)
;
_shelx_shelxl_version_number 2014/7
_olex2_date_sample_data_collection 2016-06-22
_olex2_submission_special_instructions 'No special instructions were received'
_oxdiff_exptl_absorpt_empirical_details
;
Empirical correction (ABSPACK) includes:
- Absorption correction using spherical harmonics
- Frame scaling
;
_oxdiff_exptl_absorpt_empirical_full_max 1.380
_oxdiff_exptl_absorpt_empirical_full_min 0.816

loop_
_space_group_symop_operation_xyz
'x, y, z'
'-x, -y, -z'

loop_
_atom_site_label
_atom_site_type_symbol
_atom_site_fract_x
_atom_site_fract_y
_atom_site_fract_z
_atom_site_U_iso_or_equiv
_atom_site_adp_type
_atom_site_occupancy
_atom_site_site_symmetry_order
_atom_site_calc_flag
_atom_site_refinement_flags_posn
S1 S 0.32202(5) 0.56038(3) 0.82203(2) 0.01888(10) Uani 1 1 d .
O1 O 0.24737(15) 0.66949(10) 0.76190(7) 0.0263(2) Uani 1 1 d .
O2 O 0.17200(15) 0.48815(10) 0.87492(7) 0.0263(2) Uani 1 1 d .
N2 N 0.33567(18) 0.17536(12) 0.77002(8) 0.0216(2) Uani 1 1 d .
N1 N 0.41562(17) 0.42809(11) 0.74505(8) 0.0186(2) Uani 1 1 d .
C10 C 0.4441(2) 0.35479(14) 0.56463(9) 0.0202(3) Uani 1 1 d .
C4 C 0.4762(2) 0.29967(13) 0.78541(9) 0.0182(2) Uani 1 1 d .
C2 C 0.7226(2) 0.71741(14) 0.86798(10) 0.0215(3) Uani 1 1 d .
H2A H 0.6633 0.7909 0.8294 0.026 Uiso 1 1 calc R
H2B H 0.7869 0.6446 0.8226 0.026 Uiso 1 1 calc R
C5 C 0.6657(2) 0.27098(14) 0.83968(10) 0.0219(3) Uani 1 1 d .
H5 H 0.7879 0.3359 0.8603 0.026 Uiso 1 1 calc R
C3 C 0.5419(2) 0.64218(14) 0.91230(9) 0.0214(3) Uani 1 1 d .
H3A H 0.4868 0.7148 0.9613 0.026 Uiso 1 1 calc R
H3B H 0.6024 0.5661 0.9480 0.026 Uiso 1 1 calc R
C9 C 0.5240(2) 0.46385(14) 0.65874(9) 0.0210(3) Uani 1 1 d .
H9A H 0.6799 0.4605 0.6747 0.025 Uiso 1 1 calc R
H9B H 0.4938 0.5633 0.6470 0.025 Uiso 1 1 calc R
C11 C 0.5792(2) 0.25155(15) 0.52468(10) 0.0281(3) Uani 1 1 d .
H11 H 0.7197 0.2485 0.5567 0.034 Uiso 1 1 calc R
C6 C 0.6402(2) 0.12351(15) 0.85851(10) 0.0262(3) Uani 1 1 d .
H6 H 0.7427 0.0734 0.8939 0.031 Uiso 1 1 calc R
C8 C 0.1199(2) 0.15781(16) 0.71327(12) 0.0315(3) Uani 1 1 d .
H8A H 0.0588 0.2525 0.7161 0.047 Uiso 1 1 calc GR
H8B H 0.0294 0.0920 0.7420 0.047 Uiso 1 1 calc GR
H8C H 0.1289 0.1173 0.6441 0.047 Uiso 1 1 calc GR
C7 C 0.4364(2) 0.06822(14) 0.81494(10) 0.0256(3) Uani 1 1 d .
H7 H 0.3767 -0.0266 0.8158 0.031 Uiso 1 1 calc R
C15 C 0.2341(2) 0.35729(17) 0.51659(10) 0.0290(3) Uani 1 1 d .
H15 H 0.1417 0.4257 0.5429 0.035 Uiso 1 1 calc R
C1 C 0.8962(2) 0.79192(15) 0.95216(11) 0.0278(3) Uani 1 1 d .
H1A H 1.0082 0.8405 0.9234 0.042 Uiso 1 1 calc GR
H1B H 0.9577 0.7186 0.9890 0.042 Uiso 1 1 calc GR
H1C H 0.8321 0.8636 0.9971 0.042 Uiso 1 1 calc GR
C12 C 0.5066(3) 0.15254(17) 0.43728(12) 0.0378(4) Uani 1 1 d .
H12 H 0.5986 0.0840 0.4107 0.045 Uiso 1 1 calc R
C13 C 0.2993(3) 0.15570(18) 0.39011(11) 0.0407(4) Uani 1 1 d .
H13 H 0.2509 0.0891 0.3317 0.049 Uiso 1 1 calc R
C14 C 0.1614(3) 0.2578(2) 0.42918(11) 0.0397(4) Uani 1 1 d .
H14 H 0.0208 0.2597 0.3971 0.048 Uiso 1 1 calc R

loop_
_atom_site_aniso_label
_atom_site_aniso_U_11
_atom_site_aniso_U_22
_atom_site_aniso_U_33
_atom_site_aniso_U_23
_atom_site_aniso_U_13
_atom_site_aniso_U_12
S1 0.01916(16) 0.01880(16) 0.01869(16) 0.00207(11) 0.00291(11) 0.00313(11)
O1 0.0265(5) 0.0247(5) 0.0282(5) 0.0065(4) 0.0004(4) 0.0076(4)
O2 0.0244(5) 0.0261(5) 0.0297(5) 0.0027(4) 0.0106(4) 0.0019(4)
N2 0.0218(5) 0.0196(5) 0.0224(5) 0.0003(4) 0.0035(4) -0.0013(4)
N1 0.0223(5) 0.0183(5) 0.0149(5) 0.0018(4) 0.0029(4) 0.0013(4)
C10 0.0252(6) 0.0204(6) 0.0151(6) 0.0036(5) 0.0031(5) -0.0024(5)
C4 0.0201(6) 0.0176(6) 0.0165(6) 0.0004(4) 0.0041(5) 0.0002(5)
C2 0.0239(6) 0.0200(6) 0.0199(6) 0.0017(5) 0.0010(5) 0.0016(5)
C5 0.0225(6) 0.0212(6) 0.0207(6) 0.0000(5) 0.0009(5) 0.0017(5)
C3 0.0277(7) 0.0198(6) 0.0157(6) 0.0006(5) 0.0015(5) 0.0011(5)
C9 0.0238(6) 0.0224(6) 0.0164(6) 0.0027(5) 0.0033(5) -0.0017(5)
C11 0.0344(8) 0.0265(7) 0.0242(7) 0.0042(5) 0.0061(6) 0.0041(6)
C6 0.0326(7) 0.0215(6) 0.0242(7) 0.0026(5) 0.0014(6) 0.0069(5)
C8 0.0225(7) 0.0284(7) 0.0403(8) -0.0003(6) 0.0004(6) -0.0050(5)
C7 0.0348(7) 0.0171(6) 0.0257(7) 0.0026(5) 0.0079(6) 0.0013(5)
C15 0.0258(7) 0.0393(8) 0.0217(7) 0.0056(6) 0.0016(5) 0.0002(6)
C1 0.0291(7) 0.0236(7) 0.0274(7) -0.0007(5) -0.0033(6) -0.0005(5)
C12 0.0587(11) 0.0255(7) 0.0297(8) -0.0020(6) 0.0159(7) 0.0007(7)
C13 0.0629(11) 0.0353(8) 0.0200(7) -0.0040(6) 0.0096(7) -0.0235(8)
C14 0.0338(8) 0.0598(11) 0.0225(7) 0.0096(7) -0.0040(6) -0.0187(7)

loop_
_atom_type_symbol
_atom_type_description
_atom_type_scat_dispersion_real
_atom_type_scat_dispersion_imag
_atom_type_scat_source
C C 0.0181 0.0091 'International Tables Vol C Tables 4.2.6.8 and 6.1.1.4'
H H 0.0000 0.0000 'International Tables Vol C Tables 4.2.6.8 and 6.1.1.4'
N N 0.0311 0.0180 'International Tables Vol C Tables 4.2.6.8 and 6.1.1.4'
O O 0.0492 0.0322 'International Tables Vol C Tables 4.2.6.8 and 6.1.1.4'
S S 0.3331 0.5567 'International Tables Vol C Tables 4.2.6.8 and 6.1.1.4'

loop_
_exptl_crystal_face_index_h
_exptl_crystal_face_index_k
_exptl_crystal_face_index_l
_exptl_crystal_face_perp_dist
0 -1 9 0.0858
0 1 -9 0.1022
4 1 1 0.1263
-3 0 -4 0.1370
-4 -1 1 0.1289
-1 -6 4 0.0970
-3 3 -3 0.1207
4 -1 2 0.1154
-4 -1 0 0.1220
0 4 5 0.1110
0 0 -9 0.1003
-1 -5 -3 0.0917
4 -1 -1 0.1017
-3 4 3 0.0858
0 5 3 0.1011
1 -4 -6 0.1065
0 5 -5 0.0840
1 6 -1 0.0840
-1 6 -1 0.0742

loop_
_geom_angle_atom_site_label_1
_geom_angle_atom_site_label_2
_geom_angle_atom_site_label_3
_geom_angle
O1 S1 N1 106.73(5)
O1 S1 C3 108.59(6)
O2 S1 O1 119.48(6)
O2 S1 N1 106.20(5)
O2 S1 C3 107.51(6)
N1 S1 C3 107.83(6)
C4 N2 C8 126.43(11)
C7 N2 C4 108.22(11)
C7 N2 C8 125.32(11)
C4 N1 S1 116.85(8)
C4 N1 C9 117.11(10)
C9 N1 S1 120.50(8)
C11 C10 C9 120.58(12)
C11 C10 C15 119.15(13)
C15 C10 C9 120.27(12)
N2 C4 N1 120.54(11)
C5 C4 N2 108.83(11)
C5 C4 N1 130.61(12)
H2A C2 H2B 108.1
C3 C2 H2A 109.6
C3 C2 H2B 109.6
C3 C2 C1 110.21(11)
C1 C2 H2A 109.6
C1 C2 H2B 109.6
C4 C5 H5 126.6
C4 C5 C6 106.87(12)
C6 C5 H5 126.6
S1 C3 H3A 108.6
S1 C3 H3B 108.6
C2 C3 S1 114.44(9)
C2 C3 H3A 108.6
C2 C3 H3B 108.6
H3A C3 H3B 107.6
N1 C9 C10 110.36(10)
N1 C9 H9A 109.6
N1 C9 H9B 109.6
C10 C9 H9A 109.6
C10 C9 H9B 109.6
H9A C9 H9B 108.1
C10 C11 H11 119.7
C10 C11 C12 120.54(14)
C12 C11 H11 119.7
C5 C6 H6 126.3
C7 C6 C5 107.36(12)
C7 C6 H6 126.3
N2 C8 H8A 109.5
N2 C8 H8B 109.5
N2 C8 H8C 109.5
H8A C8 H8B 109.5
H8A C8 H8C 109.5
H8B C8 H8C 109.5
N2 C7 C6 108.72(12)
N2 C7 H7 125.6
C6 C7 H7 125.6
C10 C15 H15 119.9
C10 C15 C14 120.22(14)
C14 C15 H15 119.9
C2 C1 H1A 109.5
C2 C1 H1B 109.5
C2 C1 H1C 109.5
H1A C1 H1B 109.5
H1A C1 H1C 109.5
H1B C1 H1C 109.5
C11 C12 H12 120.0
C13 C12 C11 120.05(15)
C13 C12 H12 120.0
C12 C13 H13 119.9
C12 C13 C14 120.24(14)
C14 C13 H13 119.9
C15 C14 H14 120.1
C13 C14 C15 119.80(15)
C13 C14 H14 120.1

loop_
_geom_bond_atom_site_label_1
_geom_bond_atom_site_label_2
_geom_bond_distance
S1 O1 1.4374(9)
S1 O2 1.4361(10)
S1 N1 1.6488(10)
S1 C3 1.7724(13)
N2 C4 1.3760(16)
N2 C8 1.4514(18)
N2 C7 1.3657(17)
N1 C4 1.4154(16)
N1 C9 1.4841(15)
C10 C9 1.5088(17)
C10 C11 1.3858(19)
C10 C15 1.3891(19)
C4 C5 1.3679(18)
C2 H2A 0.9700
C2 H2B 0.9700
C2 C3 1.5196(18)
C2 C1 1.5241(18)
C5 H5 0.9300
C5 C6 1.4154(18)
C3 H3A 0.9700
C3 H3B 0.9700
C9 H9A 0.9700
C9 H9B 0.9700
C11 H11 0.9300
C11 C12 1.389(2)
C6 H6 0.9300
C6 C7 1.370(2)
C8 H8A 0.9600
C8 H8B 0.9600
C8 H8C 0.9600
C7 H7 0.9300
C15 H15 0.9300
C15 C14 1.391(2)
C1 H1A 0.9600
C1 H1B 0.9600
C1 H1C 0.9600
C12 H12 0.9300
C12 C13 1.370(3)
C13 H13 0.9300
C13 C14 1.386(3)
C14 H14 0.9300

loop_
_geom_torsion_atom_site_label_1
_geom_torsion_atom_site_label_2
_geom_torsion_atom_site_label_3
_geom_torsion_atom_site_label_4
_geom_torsion
S1 N1 C4 N2 97.72(12)
S1 N1 C4 C5 -84.07(15)
S1 N1 C9 C10 -135.74(10)
O1 S1 N1 C4 -173.13(9)
O1 S1 N1 C9 33.87(11)
O1 S1 C3 C2 -52.33(11)
O2 S1 N1 C4 -44.63(11)
O2 S1 N1 C9 162.36(9)
O2 S1 C3 C2 177.09(9)
N2 C4 C5 C6 -0.14(14)
N1 S1 C3 C2 62.96(10)
N1 C4 C5 C6 -178.51(12)
C10 C11 C12 C13 -0.4(2)
C10 C15 C14 C13 0.1(2)
C4 N2 C7 C6 -0.15(14)
C4 N1 C9 C10 71.32(14)
C4 C5 C6 C7 0.05(15)
C5 C6 C7 N2 0.06(15)
C3 S1 N1 C4 70.36(10)
C3 S1 N1 C9 -82.64(10)
C9 N1 C4 N2 -108.34(13)
C9 N1 C4 C5 69.87(17)
C9 C10 C11 C12 -179.12(12)
C9 C10 C15 C14 179.28(12)
C11 C10 C9 N1 -109.80(13)
C11 C10 C15 C14 -0.4(2)
C11 C12 C13 C14 0.1(2)
C8 N2 C4 N1 0.58(19)
C8 N2 C4 C5 -177.98(12)
C8 N2 C7 C6 178.04(12)
C7 N2 C4 N1 178.75(10)
C7 N2 C4 C5 0.18(14)
C15 C10 C9 N1 70.56(15)
C15 C10 C11 C12 0.5(2)
C1 C2 C3 S1 176.54(9)
C12 C13 C14 C15 0.0(2)

loop_
_exptl_oxdiff_crystal_face_indexfrac_h
_exptl_oxdiff_crystal_face_indexfrac_k
_exptl_oxdiff_crystal_face_indexfrac_l
_exptl_oxdiff_crystal_face_x
_exptl_oxdiff_crystal_face_y
_exptl_oxdiff_crystal_face_z
0.0010 -1.0048 9.0009 0.0118 -1.0218 0.1650
-0.0010 1.0048 -9.0009 -0.0118 1.0218 -0.1650
4.0006 1.0009 0.9998 -0.0245 -0.0687 1.0477
-3.0007 0.0010 -3.9999 -0.0506 0.4225 -0.8305
-4.0003 -1.0020 1.0006 -0.0099 -0.1572 -1.0025
-1.0010 -6.0018 3.9968 0.8891 -0.4933 -0.3852
-2.9998 3.0000 -2.9976 -0.5665 0.3255 -0.6935
4.0002 -0.9994 1.9986 0.2909 -0.1922 0.9940
-4.0005 -1.0015 0.0004 0.0073 -0.0443 -1.0251
0.0017 3.9967 5.0037 -0.7508 -0.5436 0.2653
-0.0013 0.0049 -9.0016 0.1544 1.0165 -0.2031
-1.0017 -4.9981 -3.0038 0.8430 0.3026 -0.5051
3.9998 -0.9977 -1.0020 0.3424 0.1466 0.9263
-2.9987 3.9966 3.0042 -0.8357 -0.3469 -0.5200
0.0017 4.9977 3.0041 -0.8827 -0.3124 0.2583
0.9982 -3.9958 -6.0042 0.8077 0.6662 -0.0412
0.0006 5.0020 -4.9974 -0.7455 0.5912 0.0778
1.0014 6.0001 -0.9962 -0.9406 0.1544 0.4529
-0.9987 5.9993 -0.9957 -1.0201 0.1349 -0.0405
